data_7053137
loop_
_publ_author_name
'Tauchman, Ji\<r\'i'
'Hlad\'ikov\'a, Kate\<rina'
'Uhl\'ik, Filip'
'C\'isa\<rov\'a, Ivana'
'\<St\<epni\<cka, Petr'

_publ_section_title
;
 Synthesis, molecular structure, electrochemistry and DFT study of a
 ferrocenyl-substituted 4-quinazolinone and related heterocycles
;
_journal_issue 7
_journal_name_full 'New Journal of Chemistry'
_journal_page_first 2019
_journal_paper_doi 10.1039/c3nj00182b
_journal_volume 37
_journal_year 2013
_chemical_formula_moiety 'C18 H14 Fe N2 O'
_chemical_formula_sum 'C18 H14 Fe N2 O'
_chemical_formula_weight 330.16
_chemical_name_systematic
;
?
;
_space_group_IT_number 14
_symmetry_cell_setting monoclinic
_symmetry_space_group_name_Hall '-P 2ybc'
_symmetry_space_group_name_H-M 'P 1 21/c 1'
_atom_sites_solution_hydrogens geom
_atom_sites_solution_primary direct
_atom_sites_solution_secondary difmap
_audit_creation_method SHELXL-97
_cell_angle_alpha 90.00
_cell_angle_beta 114.8590(10)
_cell_angle_gamma 90.00
_cell_formula_units_Z 4
_cell_length_a 13.2738(4)
_cell_length_b 8.4806(2)
_cell_length_c 14.0205(4)
_cell_measurement_reflns_used 9915
_cell_measurement_temperature 150(2)
_cell_measurement_theta_max 27.51
_cell_measurement_theta_min 2.89
_cell_volume 1432.05(7)
_computing_cell_refinement 'Bruker SAINT'
_computing_data_collection 'Bruker APEX2'
_computing_data_reduction 'Bruker SAINT'
_computing_molecular_graphics 'PLATON (Spek, 2003)'
_computing_publication_material 'PLATON (Spek, 2003)'
_computing_structure_refinement 'SHELXL-97 (Sheldrick, 2008)'
_computing_structure_solution 'SHELXS-97 (Sheldrick, 2008)'
_diffrn_ambient_temperature 150(2)
_diffrn_measured_fraction_theta_full 0.999
_diffrn_measured_fraction_theta_max 0.999
_diffrn_measurement_device_type 'Bruker APEX-II CCD'
_diffrn_measurement_method '\f and \w scans'
_diffrn_radiation_monochromator graphite
_diffrn_radiation_source 'fine-focus sealed tube'
_diffrn_radiation_type MoK\a
_diffrn_radiation_wavelength 0.71073
_diffrn_reflns_av_R_equivalents 0.0177
_diffrn_reflns_av_sigmaI/netI 0.0108
_diffrn_reflns_limit_h_max 17
_diffrn_reflns_limit_h_min -16
_diffrn_reflns_limit_k_max 11
_diffrn_reflns_limit_k_min -11
_diffrn_reflns_limit_l_max 15
_diffrn_reflns_limit_l_min -18
_diffrn_reflns_number 23072
_diffrn_reflns_theta_full 27.50
_diffrn_reflns_theta_max 27.50
_diffrn_reflns_theta_min 1.69
_diffrn_standards_number 0
_exptl_absorpt_coefficient_mu 1.055
_exptl_absorpt_correction_T_max 0.684
_exptl_absorpt_correction_T_min 0.565
_exptl_absorpt_correction_type numerical
_exptl_absorpt_process_details SADABS
_exptl_crystal_colour red
_exptl_crystal_density_diffrn 1.531
_exptl_crystal_density_method 'not measured'
_exptl_crystal_description prism
_exptl_crystal_F_000 680
_exptl_crystal_size_max 0.61
_exptl_crystal_size_mid 0.44
_exptl_crystal_size_min 0.39
_refine_diff_density_max 0.388
_refine_diff_density_min -0.360
_refine_diff_density_rms 0.061
_refine_ls_extinction_method none
_refine_ls_goodness_of_fit_ref 1.044
_refine_ls_hydrogen_treatment constr
_refine_ls_matrix_type full
_refine_ls_number_parameters 199
_refine_ls_number_reflns 3275
_refine_ls_number_restraints 0
_refine_ls_restrained_S_all 1.044
_refine_ls_R_factor_all 0.0284
_refine_ls_R_factor_gt 0.0250
_refine_ls_shift/su_max 0.003
_refine_ls_shift/su_mean 0.000
_refine_ls_structure_factor_coef Fsqd
_refine_ls_weighting_details 'calc w=1/[\s^2^(Fo^2^)+(0.0339P)^2^+0.9066P] where P=(Fo^2^+2Fc^2^)/3'
_refine_ls_weighting_scheme calc
_refine_ls_wR_factor_gt 0.0652
_refine_ls_wR_factor_ref 0.0679
_reflns_number_gt 2992
_reflns_number_total 3275
_reflns_threshold_expression >2sigma(I)
_cod_data_source_file c3nj00182b.txt
_cod_data_source_block jt175
_cod_original_sg_symbol_H-M P21/c
_cod_database_code 7053137

loop_
_symmetry_equiv_pos_as_xyz
'x, y, z'
'-x, y+1/2, -z+1/2'
'-x, -y, -z'
'x, -y-1/2, z-1/2'

loop_
_atom_site_label
_atom_site_type_symbol
_atom_site_fract_x
_atom_site_fract_y
_atom_site_fract_z
_atom_site_U_iso_or_equiv
_atom_site_adp_type
_atom_site_occupancy
_atom_site_symmetry_multiplicity
_atom_site_calc_flag
_atom_site_refinement_flags
Fe Fe 0.289056(17) 0.13587(2) 1.092050(15) 0.01868(7) Uani 1 1 d .
O O 0.43956(8) 0.63975(12) 0.90617(9) 0.0261(2) Uani 1 1 d .
N11 N 0.16017(9) 0.53227(13) 0.94728(9) 0.0167(2) Uani 1 1 d .
N13 N 0.35240(9) 0.51400(13) 0.99325(9) 0.0178(2) Uani 1 1 d .
H1N H 0.4165 0.4633 1.0293 0.021 Uiso 1 1 d R
C1 C 0.27042(11) 0.37323(15) 1.09445(10) 0.0175(3) Uani 1 1 d .
C2 C 0.18015(12) 0.29488(17) 1.10480(11) 0.0210(3) Uani 1 1 d .
H2 H 0.1037 0.3051 1.0587 0.025 Uiso 1 1 calc R
C3 C 0.22516(13) 0.19879(18) 1.19638(12) 0.0255(3) Uani 1 1 d .
H3 H 0.1839 0.1335 1.2221 0.031 Uiso 1 1 calc R
C4 C 0.34233(13) 0.21723(19) 1.24275(11) 0.0262(3) Uani 1 1 d .
H4 H 0.3928 0.1666 1.3050 0.031 Uiso 1 1 calc R
C5 C 0.37156(12) 0.32449(18) 1.18025(11) 0.0228(3) Uani 1 1 d .
H5 H 0.4445 0.3576 1.1930 0.027 Uiso 1 1 calc R
C6 C 0.2125(2) 0.0199(2) 0.95279(13) 0.0476(5) Uani 1 1 d .
H6 H 0.1427 0.0467 0.8979 0.057 Uiso 1 1 calc R
C7 C 0.23050(15) -0.08391(19) 1.03709(13) 0.0317(3) Uani 1 1 d .
H7 H 0.1748 -0.1396 1.0491 0.038 Uiso 1 1 calc R
C8 C 0.34525(14) -0.09040(19) 1.10004(13) 0.0316(3) Uani 1 1 d .
H8 H 0.3803 -0.1518 1.1620 0.038 Uiso 1 1 calc R
C9 C 0.39988(18) 0.0086(2) 1.05661(18) 0.0448(5) Uani 1 1 d .
H9 H 0.4777 0.0262 1.0838 0.054 Uiso 1 1 calc R
C10 C 0.3181(2) 0.0770(2) 0.96520(17) 0.0567(7) Uani 1 1 d .
H10 H 0.3313 0.1488 0.9197 0.068 Uiso 1 1 calc R
C12 C 0.25799(10) 0.47825(15) 1.00734(10) 0.0157(2) Uani 1 1 d .
C14 C 0.35284(11) 0.61325(15) 0.91620(11) 0.0181(3) Uani 1 1 d .
C15 C 0.24481(11) 0.67645(15) 0.84772(10) 0.0164(2) Uani 1 1 d .
C16 C 0.15214(11) 0.62921(14) 0.86466(10) 0.0162(2) Uani 1 1 d .
C17 C 0.23219(12) 0.77872(16) 0.76480(11) 0.0208(3) Uani 1 1 d .
H17 H 0.2955 0.8128 0.7553 0.025 Uiso 1 1 calc R
C18 C 0.12814(13) 0.82953(17) 0.69736(11) 0.0236(3) Uani 1 1 d .
H18 H 0.1193 0.8979 0.6407 0.028 Uiso 1 1 calc R
C19 C 0.03505(12) 0.78006(17) 0.71248(12) 0.0240(3) Uani 1 1 d .
H19 H -0.0368 0.8142 0.6651 0.029 Uiso 1 1 calc R
C20 C 0.04645(11) 0.68264(16) 0.79509(11) 0.0205(3) Uani 1 1 d .
H20 H -0.0173 0.6516 0.8050 0.025 Uiso 1 1 calc R

loop_
_atom_site_aniso_label
_atom_site_aniso_U_11
_atom_site_aniso_U_22
_atom_site_aniso_U_33
_atom_site_aniso_U_23
_atom_site_aniso_U_13
_atom_site_aniso_U_12
Fe 0.02615(12) 0.01630(11) 0.01707(11) 0.00131(7) 0.01250(9) 0.00341(7)
O 0.0158(5) 0.0284(6) 0.0369(6) 0.0094(4) 0.0136(4) 0.0028(4)
N11 0.0147(5) 0.0154(5) 0.0201(5) -0.0011(4) 0.0074(4) -0.0010(4)
N13 0.0122(5) 0.0182(5) 0.0213(5) 0.0020(4) 0.0055(4) 0.0015(4)
C1 0.0197(6) 0.0160(6) 0.0174(6) -0.0019(5) 0.0082(5) 0.0010(5)
C2 0.0228(7) 0.0203(7) 0.0239(7) 0.0005(5) 0.0138(6) 0.0023(5)
C3 0.0357(8) 0.0244(7) 0.0257(7) 0.0033(6) 0.0220(6) 0.0043(6)
C4 0.0345(8) 0.0300(8) 0.0153(6) 0.0019(6) 0.0116(6) 0.0060(6)
C5 0.0233(7) 0.0263(7) 0.0162(6) -0.0009(5) 0.0058(5) 0.0009(6)
C6 0.0784(15) 0.0295(9) 0.0187(7) -0.0060(7) 0.0045(8) 0.0183(9)
C7 0.0420(9) 0.0200(7) 0.0301(8) -0.0054(6) 0.0123(7) -0.0003(6)
C8 0.0395(9) 0.0213(7) 0.0356(9) 0.0015(6) 0.0173(7) 0.0092(6)
C9 0.0564(12) 0.0347(9) 0.0653(13) -0.0077(9) 0.0469(11) 0.0046(8)
C10 0.129(2) 0.0241(9) 0.0511(12) -0.0021(8) 0.0714(15) 0.0026(11)
C12 0.0160(6) 0.0132(6) 0.0178(6) -0.0041(5) 0.0071(5) -0.0021(4)
C14 0.0165(6) 0.0156(6) 0.0227(6) -0.0009(5) 0.0088(5) -0.0002(5)
C15 0.0161(6) 0.0138(6) 0.0196(6) -0.0024(5) 0.0078(5) 0.0002(5)
C16 0.0160(6) 0.0129(6) 0.0193(6) -0.0020(5) 0.0070(5) -0.0003(4)
C17 0.0231(7) 0.0180(6) 0.0246(7) 0.0002(5) 0.0133(6) 0.0007(5)
C18 0.0298(7) 0.0182(6) 0.0229(7) 0.0038(5) 0.0113(6) 0.0036(5)
C19 0.0205(7) 0.0199(7) 0.0257(7) 0.0023(5) 0.0040(6) 0.0047(5)
C20 0.0147(6) 0.0183(6) 0.0267(7) 0.0007(5) 0.0069(5) 0.0005(5)

loop_
_atom_type_symbol
_atom_type_description
_atom_type_scat_dispersion_real
_atom_type_scat_dispersion_imag
_atom_type_scat_source
C C 0.0033 0.0016 'International Tables Vol C Tables 4.2.6.8 and 6.1.1.4'
H H 0.0000 0.0000 'International Tables Vol C Tables 4.2.6.8 and 6.1.1.4'
N N 0.0061 0.0033 'International Tables Vol C Tables 4.2.6.8 and 6.1.1.4'
O O 0.0106 0.0060 'International Tables Vol C Tables 4.2.6.8 and 6.1.1.4'
Fe Fe 0.3463 0.8444 'International Tables Vol C Tables 4.2.6.8 and 6.1.1.4'

loop_
_geom_angle_atom_site_label_1
_geom_angle_atom_site_label_2
_geom_angle_atom_site_label_3
_geom_angle
C1 Fe C10 109.10(7)
C1 Fe C6 118.68(6)
C10 Fe C6 40.93(10)
C1 Fe C5 41.36(5)
C10 Fe C5 118.19(8)
C6 Fe C5 152.37(8)
C1 Fe C2 41.14(5)
C10 Fe C2 129.87(8)
C6 Fe C2 108.49(7)
C5 Fe C2 69.36(6)
C1 Fe C7 151.85(6)
C10 Fe C7 68.15(8)
C6 Fe C7 40.49(7)
C5 Fe C7 165.54(6)
C2 Fe C7 117.74(7)
C1 Fe C8 166.86(6)
C10 Fe C8 67.58(7)
C6 Fe C8 67.82(7)
C5 Fe C8 127.81(6)
C2 Fe C8 150.65(6)
C7 Fe C8 40.20(7)
C1 Fe C4 68.90(6)
C10 Fe C4 151.12(10)
C6 Fe C4 165.95(8)
C5 Fe C4 40.87(6)
C2 Fe C4 68.68(6)
C7 Fe C4 127.54(7)
C8 Fe C4 107.47(7)
C1 Fe C3 68.87(6)
C10 Fe C3 167.68(10)
C6 Fe C3 128.45(9)
C5 Fe C3 68.89(6)
C2 Fe C3 40.77(6)
C7 Fe C3 107.54(7)
C8 Fe C3 117.19(7)
C4 Fe C3 40.61(6)
C1 Fe C9 129.19(7)
C10 Fe C9 40.41(10)
C6 Fe C9 68.43(9)
C5 Fe C9 107.68(8)
C2 Fe C9 168.05(7)
C7 Fe C9 68.00(8)
C8 Fe C9 40.14(7)
C4 Fe C9 117.19(8)
C3 Fe C9 150.13(8)
C12 N11 C16 117.09(11)
C14 N13 C12 123.48(11)
C14 N13 H1N 114.9
C12 N13 H1N 121.2
C2 C1 C5 108.03(12)
C2 C1 C12 124.20(12)
C5 C1 C12 127.71(12)
C2 C1 Fe 69.76(8)
C5 C1 Fe 69.57(8)
C12 C1 Fe 124.14(9)
C3 C2 C1 107.81(13)
C3 C2 Fe 69.89(8)
C1 C2 Fe 69.10(8)
C3 C2 H2 126.1
C1 C2 H2 126.1
Fe C2 H2 126.5
C4 C3 C2 108.28(13)
C4 C3 Fe 69.67(8)
C2 C3 Fe 69.34(8)
C4 C3 H3 125.9
C2 C3 H3 125.9
Fe C3 H3 126.7
C3 C4 C5 108.52(13)
C3 C4 Fe 69.72(8)
C5 C4 Fe 69.24(8)
C3 C4 H4 125.7
C5 C4 H4 125.7
Fe C4 H4 126.9
C4 C5 C1 107.36(13)
C4 C5 Fe 69.89(9)
C1 C5 Fe 69.07(8)
C4 C5 H5 126.3
C1 C5 H5 126.3
Fe C5 H5 126.3
C7 C6 C10 107.37(18)
C7 C6 Fe 69.98(9)
C10 C6 Fe 69.48(11)
C7 C6 H6 126.3
C10 C6 H6 126.3
Fe C6 H6 125.8
C8 C7 C6 107.94(17)
C8 C7 Fe 70.02(9)
C6 C7 Fe 69.53(10)
C8 C7 H7 126.0
C6 C7 H7 126.0
Fe C7 H7 126.0
C7 C8 C9 108.99(16)
C7 C8 Fe 69.78(9)
C9 C8 Fe 70.02(10)
C7 C8 H8 125.5
C9 C8 H8 125.5
Fe C8 H8 126.3
C8 C9 C10 107.43(19)
C8 C9 Fe 69.83(9)
C10 C9 Fe 69.30(11)
C8 C9 H9 126.3
C10 C9 H9 126.3
Fe C9 H9 126.1
C9 C10 C6 108.27(16)
C9 C10 Fe 70.29(10)
C6 C10 Fe 69.59(10)
C9 C10 H10 125.9
C6 C10 H10 125.9
Fe C10 H10 125.8
N11 C12 N13 123.34(12)
N11 C12 C1 119.15(11)
N13 C12 C1 117.51(11)
O C14 N13 120.87(12)
O C14 C15 124.42(13)
N13 C14 C15 114.67(11)
C17 C15 C16 120.54(12)
C17 C15 C14 121.12(12)
C16 C15 C14 118.31(12)
N11 C16 C20 118.33(12)
N11 C16 C15 122.99(12)
C20 C16 C15 118.69(12)
C18 C17 C15 119.95(13)
C18 C17 H17 120.0
C15 C17 H17 120.0
C17 C18 C19 119.76(13)
C17 C18 H18 120.1
C19 C18 H18 120.1
C20 C19 C18 120.92(13)
C20 C19 H19 119.5
C18 C19 H19 119.5
C19 C20 C16 120.10(13)
C19 C20 H20 120.0
C16 C20 H20 120.0

loop_
_geom_bond_atom_site_label_1
_geom_bond_atom_site_label_2
_geom_bond_distance
Fe C1 2.0301(13)
Fe C10 2.0343(16)
Fe C6 2.0358(17)
Fe C5 2.0369(15)
Fe C2 2.0390(14)
Fe C7 2.0416(16)
Fe C8 2.0448(16)
Fe C4 2.0456(14)
Fe C3 2.0462(14)
Fe C9 2.0472(17)
O C14 1.2375(16)
N11 C12 1.2984(17)
N11 C16 1.3874(17)
N13 C14 1.3714(18)
N13 C12 1.3819(16)
N13 H1N 0.8960
C1 C2 1.4297(19)
C1 C5 1.4361(19)
C1 C12 1.4638(18)
C2 C3 1.423(2)
C2 H2 0.9500
C3 C4 1.420(2)
C3 H3 0.9500
C4 C5 1.425(2)
C4 H4 0.9500
C5 H5 0.9500
C6 C7 1.411(3)
C6 C10 1.423(4)
C6 H6 0.9500
C7 C8 1.404(2)
C7 H7 0.9500
C8 C9 1.404(3)
C8 H8 0.9500
C9 C10 1.410(3)
C9 H9 0.9500
C10 H10 0.9500
C14 C15 1.4518(18)
C15 C17 1.4029(19)
C15 C16 1.4056(18)
C16 C20 1.4052(18)
C17 C18 1.375(2)
C17 H17 0.9500
C18 C19 1.403(2)
C18 H18 0.9500
C19 C20 1.378(2)
C19 H19 0.9500
C20 H20 0.9500
